data_1556769
loop_
_publ_author_name
'Kaur, Ramanpreet'
'Gautam, Raj'
'Cherukuvada, Suryanarayan'
'Guru Row, Tayur N.'

_publ_section_title
;
 Do carboximide-carboxylic acid combinations form co-crystals? The role of
 hydroxyl substitution on the formation of co-crystals and eutectics.
;
_journal_issue 'Pt 3'
_journal_name_full IUCrJ
_journal_page_first 341
_journal_page_last 351
_journal_paper_doi 10.1107/S2052252515002651
_journal_volume 2
_journal_year 2015
_chemical_absolute_configuration unk
_chemical_compound_source 'see text'
_chemical_formula_moiety '2(C7 H6 O3), C5 H7 N O2'
_chemical_formula_sum 'C19 H19 N O8'
_chemical_formula_weight 389.35
_space_group_IT_number 29
_space_group_name_Hall 'P 2c -2ac'
_space_group_name_H-M_alt 'P c a 21'
_symmetry_cell_setting orthorhombic
_symmetry_Int_Tables_number 29
_symmetry_space_group_name_Hall 'P 2c -2ac'
_symmetry_space_group_name_H-M 'P c a 21'
_atom_sites_solution_hydrogens mixed
_cell_angle_alpha 90
_cell_angle_beta 90
_cell_angle_gamma 90
_cell_formula_units_Z 8
_cell_length_a 40.692(3)
_cell_length_b 5.4524(3)
_cell_length_c 16.3546(9)
_cell_measurement_reflns_used 4448
_cell_measurement_temperature 100(2)
_cell_measurement_theta_max 27.3320
_cell_measurement_theta_min 3.2370
_cell_volume 3628.6(4)
_computing_cell_refinement
;
CrysAlisPro, Agilent Technologies,
Version 1.171.37.31 (release 14-01-2014 CrysAlis171 .NET)
(compiled Jan 14 2014,18:38:05)
;
_computing_data_collection
;
CrysAlisPro, Agilent Technologies,
Version 1.171.37.31 (release 14-01-2014 CrysAlis171 .NET)
(compiled Jan 14 2014,18:38:05)
;
_computing_data_reduction
;
CrysAlisPro, Agilent Technologies,
Version 1.171.37.31 (release 14-01-2014 CrysAlis171 .NET)
(compiled Jan 14 2014,18:38:05)
;
_computing_publication_material 'PLATON (Spek, 2003)'
_diffrn_ambient_temperature 100(2)
_diffrn_measured_fraction_theta_full 0.999
_diffrn_measured_fraction_theta_max 0.999
_diffrn_measurement_device_type 'four-circle diffractometer'
_diffrn_radiation_monochromator mirror
_diffrn_radiation_probe x-ray
_diffrn_radiation_source 'Mova (Mo) X-ray Source'
_diffrn_radiation_type MoK\a
_diffrn_radiation_wavelength 0.71073
_diffrn_reflns_av_R_equivalents 0.0585
_diffrn_reflns_av_unetI/netI 0.0627
_diffrn_reflns_Laue_measured_fraction_full 0.999
_diffrn_reflns_Laue_measured_fraction_max 0.999
_diffrn_reflns_limit_h_max 50
_diffrn_reflns_limit_h_min -40
_diffrn_reflns_limit_k_max 6
_diffrn_reflns_limit_k_min -6
_diffrn_reflns_limit_l_max 20
_diffrn_reflns_limit_l_min -15
_diffrn_reflns_number 15134
_diffrn_reflns_point_group_measured_fraction_full 0.999
_diffrn_reflns_point_group_measured_fraction_max 0.999
_diffrn_reflns_reduction_process
;
;
_diffrn_reflns_theta_full 25.242
_diffrn_reflns_theta_max 26.000
_diffrn_reflns_theta_min 2.491
_exptl_absorpt_coefficient_mu 0.112
_exptl_absorpt_correction_T_max 1.00000
_exptl_absorpt_correction_T_min 0.66416
_exptl_absorpt_correction_type multi-scan
_exptl_absorpt_process_details
;
CrysAlisPro, Agilent Technologies,
Version 1.171.37.31 (release 14-01-2014 CrysAlis171 .NET)
(compiled Jan 14 2014,18:38:05)
Empirical absorption correction using spherical harmonics,
 implemented in SCALE3 ABSPACK scaling algorithm.
;
_exptl_crystal_colour colourless
_exptl_crystal_density_diffrn 1.425
_exptl_crystal_density_method 'Not Measured'
_exptl_crystal_description block
_exptl_crystal_F_000 1632
_exptl_crystal_size_max 0.250
_exptl_crystal_size_mid 0.200
_exptl_crystal_size_min 0.180
_refine_diff_density_max 0.220
_refine_diff_density_min -0.218
_refine_diff_density_rms 0.049
_refine_ls_abs_structure_details
;
 Refined as an inversion twin.
;
_refine_ls_extinction_method none
_refine_ls_goodness_of_fit_ref 1.027
_refine_ls_hydrogen_treatment mixed
_refine_ls_matrix_type full
_refine_ls_number_parameters 594
_refine_ls_number_reflns 5638
_refine_ls_number_restraints 1
_refine_ls_restrained_S_all 1.027
_refine_ls_R_factor_all 0.0573
_refine_ls_R_factor_gt 0.0483
_refine_ls_shift/su_max 0.000
_refine_ls_shift/su_mean 0.000
_refine_ls_structure_factor_coef Fsqd
_refine_ls_weighting_details
;
 w=1/[\s^2^(Fo^2^)+(0.0464P)^2^]
 where P=(Fo^2^+2Fc^2^)/3
;
_refine_ls_weighting_scheme calc
_refine_ls_wR_factor_gt 0.1016
_refine_ls_wR_factor_ref 0.1079
_reflns_number_gt 4868
_reflns_number_total 5638
_reflns_threshold_expression 'I > 2\s(I)'
_cod_data_source_file bi5039.cif
_cod_data_source_block GM-4HBA
_cod_depositor_comments
;
The following automatic conversions were performed:

data item '_symmetry_cell_setting' value 'Orthorhombic' was changed
to 'orthorhombic' in accordance with the
/home/saulius/struct/COD-crude-data/automatic-downloads/DataCite-retrospective/IUCr/depositions/lib/dictionaries/cif_core.dic
dictionary named 'cif_core.dic' version 2.4.2 last updated on
2011-04-26.

Automatic conversion script
Id: cif_fix_values 7556 2019-12-06 15:28:31Z antanas 
;
_cod_database_code 1556769
_publcif_datablock.id {f40093aa-b9f2-4ba0-8222-27709be5f309}

loop_
_symmetry_equiv_pos_site_id
_symmetry_equiv_pos_as_xyz
1 x,y,z
2 -x,-y,1/2+z
3 1/2-x,y,1/2+z
4 1/2+x,-y,z

loop_
_atom_site_label
_atom_site_type_symbol
_atom_site_fract_x
_atom_site_fract_y
_atom_site_fract_z
_atom_site_U_iso_or_equiv
_atom_site_adp_type
_atom_site_occupancy
_atom_site_site_symmetry_order
_atom_site_calc_flag
_atom_site_refinement_flags_posn
_atom_site_refinement_flags_adp
C1 C 0.06639(10) 0.7908(7) 0.3476(2) 0.0187(9) Uani 1 1 d . .
C2 C 0.03065(9) 0.7757(6) 0.3617(2) 0.0179(8) Uani 1 1 d . .
C3 C 0.01174(10) 0.5871(7) 0.3279(3) 0.0212(9) Uani 1 1 d . .
H3 H 0.0219 0.4652 0.2950 0.025 Uiso 1 1 calc R U
C4 C -0.02167(9) 0.5777(6) 0.3421(3) 0.0209(9) Uani 1 1 d . .
H4 H -0.0345 0.4492 0.3192 0.025 Uiso 1 1 calc R U
C5 C -0.03650(9) 0.7565(7) 0.3899(2) 0.0205(9) Uani 1 1 d . .
C6 C -0.01791(10) 0.9458(7) 0.4232(3) 0.0247(10) Uani 1 1 d . .
H6 H -0.0282 1.0685 0.4556 0.030 Uiso 1 1 calc R U
C7 C 0.01549(10) 0.9552(7) 0.4092(3) 0.0231(9) Uani 1 1 d . .
H7 H 0.0282 1.0844 0.4321 0.028 Uiso 1 1 calc R U
C8 C 0.16007(10) 0.7687(7) 0.3398(3) 0.0193(9) Uani 1 1 d . .
C9 C 0.19567(9) 0.7337(6) 0.3510(2) 0.0173(8) Uani 1 1 d . .
C10 C 0.21504(10) 0.9019(7) 0.3930(3) 0.0210(9) Uani 1 1 d . .
H10 H 0.2052 1.0421 0.4172 0.025 Uiso 1 1 calc R U
C11 C 0.24872(10) 0.8666(7) 0.3998(3) 0.0237(9) Uani 1 1 d . .
H11 H 0.2618 0.9815 0.4289 0.028 Uiso 1 1 calc R U
C12 C 0.26313(9) 0.6624(7) 0.3640(3) 0.0200(9) Uani 1 1 d . .
C13 C 0.24394(9) 0.4900(7) 0.3239(3) 0.0208(9) Uani 1 1 d . .
H13 H 0.2539 0.3485 0.3007 0.025 Uiso 1 1 calc R U
C14 C 0.21040(9) 0.5242(7) 0.3176(2) 0.0190(9) Uani 1 1 d . .
H14 H 0.1973 0.4052 0.2906 0.023 Uiso 1 1 calc R U
C15 C 0.18360(9) 0.2525(7) 0.1437(2) 0.0185(9) Uani 1 1 d . .
C16 C 0.21888(9) 0.2170(6) 0.1269(2) 0.0161(8) Uani 1 1 d . .
C17 C 0.23615(10) 0.3835(7) 0.0782(3) 0.0208(9) Uani 1 1 d . .
H17 H 0.2252 0.5215 0.0556 0.025 Uiso 1 1 calc R U
C18 C 0.26908(9) 0.3478(7) 0.0629(3) 0.0207(9) Uani 1 1 d . .
H18 H 0.2807 0.4595 0.0289 0.025 Uiso 1 1 calc R U
C19 C 0.28553(10) 0.1471(7) 0.0973(3) 0.0205(9) Uani 1 1 d . .
C20 C 0.26838(9) -0.0176(7) 0.1471(3) 0.0202(9) Uani 1 1 d . .
H20 H 0.2794 -0.1528 0.1714 0.024 Uiso 1 1 calc R U
C21 C 0.23526(9) 0.0185(7) 0.1606(3) 0.0193(9) Uani 1 1 d . .
H21 H 0.2235 -0.0948 0.1936 0.023 Uiso 1 1 calc R U
C22 C 0.08960(9) 0.2800(7) 0.1468(3) 0.0202(9) Uani 1 1 d . .
C23 C 0.05331(9) 0.2721(6) 0.1396(3) 0.0180(8) Uani 1 1 d . .
C24 C 0.03504(9) 0.0837(7) 0.1729(3) 0.0194(9) Uani 1 1 d . .
H24 H 0.0461 -0.0504 0.1978 0.023 Uiso 1 1 calc R U
C25 C 0.00123(9) 0.0852(7) 0.1709(3) 0.0204(9) Uani 1 1 d . .
H25 H -0.0109 -0.0450 0.1948 0.025 Uiso 1 1 calc R U
C26 C -0.01499(9) 0.2800(7) 0.1333(3) 0.0196(9) Uani 1 1 d . .
C27 C 0.00314(10) 0.4691(7) 0.0973(3) 0.0224(9) Uani 1 1 d . .
H27 H -0.0079 0.5995 0.0703 0.027 Uiso 1 1 calc R U
C28 C 0.03680(10) 0.4672(7) 0.1009(3) 0.0213(9) Uani 1 1 d . .
H28 H 0.0490 0.5978 0.0773 0.026 Uiso 1 1 calc R U
C29 C 0.12022(9) 0.7557(7) 0.8663(3) 0.0192(9) Uani 1 1 d . .
C30 C 0.11696(10) 0.7990(7) 0.9555(3) 0.0209(9) Uani 1 1 d . .
C31 C 0.14802(11) 0.9108(8) 0.9909(3) 0.0231(9) Uani 1 1 d . .
C32 C 0.15734(11) 1.1383(8) 0.9436(3) 0.0246(9) Uani 1 1 d . .
C33 C 0.15864(10) 1.1010(7) 0.8534(3) 0.0222(9) Uani 1 1 d . .
C34 C 0.09532(9) 0.2359(7) 0.6377(3) 0.0215(9) Uani 1 1 d . .
C35 C 0.09385(12) 0.1929(8) 0.5473(3) 0.0270(10) Uani 1 1 d . .
C36 C 0.10020(12) 0.4264(8) 0.4982(3) 0.0271(10) Uani 1 1 d . .
C37 C 0.13211(11) 0.5451(7) 0.5265(3) 0.0239(9) Uani 1 1 d . .
C38 C 0.13258(9) 0.5826(7) 0.6174(3) 0.0205(9) Uani 1 1 d . .
N1 N 0.11469(8) 0.4256(6) 0.6648(2) 0.0199(8) Uani 1 1 d . .
N2 N 0.13975(8) 0.9111(6) 0.8214(2) 0.0195(8) Uani 1 1 d . .
O1 O 0.08361(7) 0.9522(5) 0.37922(18) 0.0231(6) Uani 1 1 d . .
O2 O 0.07864(7) 0.6182(5) 0.29949(18) 0.0214(6) Uani 1 1 d . .
O3 O -0.06926(7) 0.7533(5) 0.4067(2) 0.0292(7) Uani 1 1 d . .
O4 O 0.14300(7) 0.6199(5) 0.3019(2) 0.0259(7) Uani 1 1 d . .
O5 O 0.14794(7) 0.9695(5) 0.37326(19) 0.0220(6) Uani 1 1 d . .
O6 O 0.29638(7) 0.6388(5) 0.3708(2) 0.0285(7) Uani 1 1 d . .
O7 O 0.10601(7) 0.4455(5) 0.1152(2) 0.0262(7) Uani 1 1 d . .
O8 O 0.10256(7) 0.0995(5) 0.1883(2) 0.0263(7) Uani 1 1 d . .
O9 O -0.04817(7) 0.2972(5) 0.1300(2) 0.0281(7) Uani 1 1 d . .
O10 O 0.16759(6) 0.1059(5) 0.18552(18) 0.0223(6) Uani 1 1 d . .
O11 O 0.17053(7) 0.4496(5) 0.11090(19) 0.0240(7) Uani 1 1 d . .
O12 O 0.31774(7) 0.1210(5) 0.0800(2) 0.0266(7) Uani 1 1 d . .
O13 O 0.14840(7) 0.7485(5) 0.65090(19) 0.0264(7) Uani 1 1 d . .
O14 O 0.08108(7) 0.1076(5) 0.68791(18) 0.0257(7) Uani 1 1 d . .
O15 O 0.10583(7) 0.5882(5) 0.82977(18) 0.0271(7) Uani 1 1 d . .
O16 O 0.17485(7) 1.2258(5) 0.80592(19) 0.0286(7) Uani 1 1 d . .
H1N H 0.1135(10) 0.456(7) 0.717(3) 0.023(12) Uiso 1 1 d . .
H2N H 0.1428(13) 0.884(10) 0.765(4) 0.059(17) Uiso 1 1 d . .
H2O H 0.1035(14) 0.639(9) 0.301(4) 0.061(17) Uiso 1 1 d . .
H3O H -0.0810(13) 0.635(9) 0.376(4) 0.053(16) Uiso 1 1 d . .
H5O H 0.1256(12) 0.966(7) 0.375(3) 0.034(13) Uiso 1 1 d . .
H6O H 0.3030(11) 0.493(8) 0.345(3) 0.031(13) Uiso 1 1 d . .
H8O H 0.1235(13) 0.109(8) 0.186(4) 0.050(16) Uiso 1 1 d . .
H9O H -0.0564(12) 0.179(9) 0.156(3) 0.041(15) Uiso 1 1 d . .
H11O H 0.1471(15) 0.460(10) 0.117(4) 0.070(19) Uiso 1 1 d . .
H12O H 0.3243(13) 0.008(10) 0.105(4) 0.051(18) Uiso 1 1 d . .
H30A H 0.0967(11) 0.922(7) 0.964(3) 0.033(12) Uiso 1 1 d . .
H30B H 0.1107(11) 0.652(8) 0.982(3) 0.038(13) Uiso 1 1 d . .
H31A H 0.1458(9) 0.949(6) 1.049(3) 0.011(9) Uiso 1 1 d . .
H31B H 0.1676(12) 0.785(8) 0.986(3) 0.044(14) Uiso 1 1 d . .
H32A H 0.1417(12) 1.261(8) 0.954(3) 0.042(14) Uiso 1 1 d . .
H32B H 0.1780(11) 1.218(7) 0.960(3) 0.030(12) Uiso 1 1 d . .
H35A H 0.1115(12) 0.074(8) 0.534(3) 0.044(14) Uiso 1 1 d . .
H35B H 0.0698(15) 0.117(9) 0.533(4) 0.067(18) Uiso 1 1 d . .
H36A H 0.1018(10) 0.393(7) 0.437(3) 0.020(11) Uiso 1 1 d . .
H36B H 0.0800(11) 0.539(7) 0.508(3) 0.029(12) Uiso 1 1 d . .
H37A H 0.1514(13) 0.426(8) 0.511(3) 0.049(15) Uiso 1 1 d . .
H37B H 0.1358(12) 0.714(9) 0.498(3) 0.047(15) Uiso 1 1 d . .

loop_
_atom_site_aniso_label
_atom_site_aniso_U_11
_atom_site_aniso_U_22
_atom_site_aniso_U_33
_atom_site_aniso_U_23
_atom_site_aniso_U_13
_atom_site_aniso_U_12
C1 0.019(2) 0.021(2) 0.017(2) 0.0007(17) -0.0001(17) 0.0007(15)
C2 0.016(2) 0.020(2) 0.018(2) 0.0022(17) -0.0018(17) 0.0011(14)
C3 0.024(2) 0.018(2) 0.022(2) -0.0044(17) -0.0011(19) 0.0007(15)
C4 0.023(2) 0.017(2) 0.023(2) -0.0021(17) -0.0036(18) -0.0031(14)
C5 0.018(2) 0.026(2) 0.018(2) -0.0031(17) -0.0011(18) -0.0018(15)
C6 0.024(2) 0.024(2) 0.026(2) -0.0094(18) -0.0001(19) 0.0014(16)
C7 0.025(2) 0.020(2) 0.024(2) -0.0034(18) -0.0023(19) -0.0013(15)
C8 0.020(2) 0.021(2) 0.016(2) 0.0026(17) 0.0011(18) -0.0013(15)
C9 0.019(2) 0.017(2) 0.015(2) 0.0053(16) 0.0014(16) -0.0002(14)
C10 0.024(2) 0.016(2) 0.023(2) -0.0029(17) 0.0007(19) 0.0014(14)
C11 0.022(2) 0.021(2) 0.028(2) -0.0016(19) -0.0040(19) -0.0060(16)
C12 0.019(2) 0.019(2) 0.022(2) 0.0006(17) -0.0020(19) 0.0008(14)
C13 0.023(2) 0.0149(19) 0.025(2) -0.0011(17) 0.0009(19) 0.0019(14)
C14 0.022(2) 0.021(2) 0.014(2) -0.0048(16) -0.0006(17) -0.0038(15)
C15 0.021(2) 0.022(2) 0.012(2) -0.0025(16) -0.0025(18) 0.0009(15)
C16 0.018(2) 0.0161(19) 0.0141(19) -0.0018(16) -0.0036(16) 0.0025(14)
C17 0.026(2) 0.016(2) 0.020(2) 0.0017(17) -0.0023(18) 0.0020(14)
C18 0.020(2) 0.017(2) 0.025(2) 0.0024(17) 0.0011(18) -0.0017(14)
C19 0.021(2) 0.021(2) 0.019(2) -0.0018(17) -0.0006(18) -0.0004(15)
C20 0.023(2) 0.017(2) 0.021(2) 0.0036(17) -0.0018(18) 0.0025(15)
C21 0.020(2) 0.022(2) 0.016(2) -0.0004(17) 0.0024(17) -0.0027(15)
C22 0.022(2) 0.023(2) 0.016(2) -0.0001(17) 0.0027(18) 0.0024(15)
C23 0.020(2) 0.019(2) 0.014(2) -0.0030(16) 0.0002(17) 0.0028(14)
C24 0.022(2) 0.018(2) 0.019(2) -0.0010(17) -0.0027(18) 0.0028(14)
C25 0.021(2) 0.021(2) 0.019(2) 0.0003(17) 0.0003(18) -0.0028(15)
C26 0.016(2) 0.025(2) 0.019(2) -0.0037(17) -0.0005(18) -0.0021(14)
C27 0.025(2) 0.017(2) 0.025(2) 0.0035(18) -0.0030(19) 0.0041(15)
C28 0.024(2) 0.019(2) 0.021(2) 0.0037(17) 0.0008(19) -0.0027(15)
C29 0.0136(19) 0.024(2) 0.020(2) 0.0042(18) -0.0009(17) -0.0009(14)
C30 0.022(2) 0.020(2) 0.021(2) 0.0039(18) 0.0045(18) 0.0000(15)
C31 0.027(2) 0.027(2) 0.015(2) -0.0047(18) -0.0023(19) 0.0025(16)
C32 0.025(2) 0.023(2) 0.025(2) -0.0043(19) 0.000(2) -0.0031(17)
C33 0.017(2) 0.017(2) 0.033(2) 0.0011(18) 0.0014(19) -0.0011(15)
C34 0.019(2) 0.020(2) 0.026(2) -0.0011(18) -0.0025(19) 0.0039(15)
C35 0.037(3) 0.022(2) 0.022(2) -0.0013(19) -0.003(2) 0.0000(19)
C36 0.038(3) 0.026(2) 0.017(2) -0.0027(18) -0.004(2) 0.0016(18)
C37 0.034(3) 0.021(2) 0.017(2) 0.0020(18) 0.0030(19) 0.0050(17)
C38 0.016(2) 0.022(2) 0.024(2) 0.0033(18) 0.0009(18) 0.0037(15)
N1 0.0195(19) 0.0241(19) 0.0160(19) -0.0004(15) -0.0005(15) -0.0053(12)
N2 0.0192(19) 0.0248(19) 0.0144(19) -0.0014(15) -0.0014(15) -0.0043(13)
O1 0.0218(16) 0.0263(15) 0.0211(16) -0.0037(13) -0.0004(13) -0.0032(11)
O2 0.0195(16) 0.0232(15) 0.0214(16) -0.0064(12) 0.0008(13) 0.0007(10)
O3 0.0183(15) 0.0314(16) 0.0381(19) -0.0147(14) 0.0025(14) -0.0031(12)
O4 0.0181(15) 0.0297(16) 0.0298(17) -0.0058(14) -0.0025(13) 0.0009(11)
O5 0.0190(16) 0.0251(15) 0.0218(16) -0.0015(13) 0.0016(13) 0.0034(11)
O6 0.0187(16) 0.0240(16) 0.043(2) -0.0062(15) -0.0038(15) 0.0023(11)
O7 0.0209(16) 0.0273(16) 0.0305(18) 0.0087(14) -0.0011(14) -0.0027(11)
O8 0.0175(16) 0.0304(17) 0.0311(18) 0.0082(14) 0.0031(14) 0.0037(12)
O9 0.0169(15) 0.0271(16) 0.040(2) 0.0055(15) -0.0040(14) -0.0027(11)
O10 0.0187(15) 0.0272(16) 0.0210(16) 0.0028(13) 0.0005(13) -0.0005(11)
O11 0.0201(17) 0.0255(16) 0.0265(17) 0.0055(13) 0.0003(14) 0.0054(11)
O12 0.0163(16) 0.0283(17) 0.0351(19) 0.0100(15) 0.0023(14) 0.0028(11)
O13 0.0264(16) 0.0280(16) 0.0248(17) 0.0013(13) -0.0006(14) -0.0090(12)
O14 0.0269(16) 0.0261(16) 0.0242(17) 0.0024(13) -0.0001(14) -0.0087(11)
O15 0.0269(16) 0.0299(17) 0.0246(17) -0.0015(13) -0.0015(14) -0.0110(12)
O16 0.0289(17) 0.0290(16) 0.0279(17) 0.0015(13) 0.0024(14) -0.0105(12)

loop_
_atom_type_symbol
_atom_type_description
_atom_type_scat_dispersion_real
_atom_type_scat_dispersion_imag
_atom_type_scat_source
O O 0.0106 0.0060 'International Tables Vol C Tables 4.2.6.8 and 6.1.1.4'
N N 0.0061 0.0033 'International Tables Vol C Tables 4.2.6.8 and 6.1.1.4'
H H 0.0000 0.0000 'International Tables Vol C Tables 4.2.6.8 and 6.1.1.4'
C C 0.0033 0.0016 'International Tables Vol C Tables 4.2.6.8 and 6.1.1.4'

loop_
_geom_angle_atom_site_label_1
_geom_angle_atom_site_label_2
_geom_angle_atom_site_label_3
_geom_angle
O1 C1 O2 122.7(4)
O1 C1 C2 122.2(3)
O2 C1 C2 115.1(3)
C7 C2 C3 119.6(4)
C7 C2 C1 119.0(3)
C3 C2 C1 121.5(3)
C4 C3 C2 120.2(4)
C4 C3 H3 119.9
C2 C3 H3 119.9
C3 C4 C5 119.8(3)
C3 C4 H4 120.1
C5 C4 H4 120.1
O3 C5 C4 122.0(3)
O3 C5 C6 117.6(3)
C4 C5 C6 120.4(4)
C7 C6 C5 119.9(4)
C7 C6 H6 120.0
C5 C6 H6 120.0
C6 C7 C2 120.2(3)
C6 C7 H7 119.9
C2 C7 H7 119.9
O4 C8 O5 122.9(4)
O4 C8 C9 122.0(4)
O5 C8 C9 115.1(3)
C10 C9 C14 119.2(4)
C10 C9 C8 122.2(3)
C14 C9 C8 118.6(3)
C11 C10 C9 120.5(3)
C11 C10 H10 119.8
C9 C10 H10 119.8
C12 C11 C10 119.6(3)
C12 C11 H11 120.2
C10 C11 H11 120.2
O6 C12 C13 122.2(3)
O6 C12 C11 117.4(3)
C13 C12 C11 120.4(4)
C14 C13 C12 120.0(4)
C14 C13 H13 120.0
C12 C13 H13 120.0
C13 C14 C9 120.3(3)
C13 C14 H14 119.9
C9 C14 H14 119.9
O10 C15 O11 122.8(4)
O10 C15 C16 122.1(3)
O11 C15 C16 115.2(3)
C21 C16 C17 119.5(4)
C21 C16 C15 119.8(3)
C17 C16 C15 120.7(3)
C18 C17 C16 120.1(4)
C18 C17 H17 120.0
C16 C17 H17 120.0
C17 C18 C19 120.2(4)
C17 C18 H18 119.9
C19 C18 H18 119.9
O12 C19 C20 122.6(3)
O12 C19 C18 117.6(3)
C20 C19 C18 119.8(4)
C21 C20 C19 119.2(4)
C21 C20 H20 120.4
C19 C20 H20 120.4
C20 C21 C16 121.2(4)
C20 C21 H21 119.4
C16 C21 H21 119.4
O7 C22 O8 123.3(4)
O7 C22 C23 121.7(3)
O8 C22 C23 114.9(3)
C24 C23 C28 118.8(3)
C24 C23 C22 121.8(3)
C28 C23 C22 119.3(3)
C25 C24 C23 121.6(4)
C25 C24 H24 119.2
C23 C24 H24 119.2
C24 C25 C26 119.3(3)
C24 C25 H25 120.4
C26 C25 H25 120.4
O9 C26 C25 122.8(3)
O9 C26 C27 117.3(3)
C25 C26 C27 119.9(3)
C28 C27 C26 120.2(3)
C28 C27 H27 119.9
C26 C27 H27 119.9
C27 C28 C23 120.1(3)
C27 C28 H28 119.9
C23 C28 H28 119.9
O15 C29 N2 118.0(4)
O15 C29 C30 123.3(4)
N2 C29 C30 118.7(4)
C29 C30 C31 111.4(4)
C29 C30 H30A 107(3)
C31 C30 H30A 110(2)
C29 C30 H30B 110(3)
C31 C30 H30B 113(3)
H30A C30 H30B 105(4)
C32 C31 C30 110.1(4)
C32 C31 H31A 110(2)
C30 C31 H31A 112(2)
C32 C31 H31B 108(3)
C30 C31 H31B 110(3)
H31A C31 H31B 106(4)
C33 C32 C31 113.8(4)
C33 C32 H32A 108(3)
C31 C32 H32A 109(3)
C33 C32 H32B 107(3)
C31 C32 H32B 116(3)
H32A C32 H32B 102(4)
O16 C33 N2 118.1(4)
O16 C33 C32 124.8(4)
N2 C33 C32 117.0(4)
O14 C34 N1 119.1(4)
O14 C34 C35 123.6(4)
N1 C34 C35 117.3(4)
C34 C35 C36 112.5(4)
C34 C35 H35A 107(3)
C36 C35 H35A 108(3)
C34 C35 H35B 108(3)
C36 C35 H35B 111(3)
H35A C35 H35B 111(4)
C37 C36 C35 109.7(4)
C37 C36 H36A 109(2)
C35 C36 H36A 112(2)
C37 C36 H36B 112(2)
C35 C36 H36B 106(2)
H36A C36 H36B 108(3)
C38 C37 C36 111.8(4)
C38 C37 H37A 108(3)
C36 C37 H37A 108(3)
C38 C37 H37B 109(3)
C36 C37 H37B 111(3)
H37A C37 H37B 109(4)
O13 C38 N1 119.0(4)
O13 C38 C37 123.0(4)
N1 C38 C37 118.0(4)
C38 N1 C34 126.6(4)
C38 N1 H1N 118(3)
C34 N1 H1N 115(3)
C29 N2 C33 125.2(4)
C29 N2 H2N 120(3)
C33 N2 H2N 114(3)
C1 O2 H2O 107(3)
C5 O3 H3O 113(3)
C8 O5 H5O 111(3)
C12 O6 H6O 109(3)
C22 O8 H8O 110(3)
C26 O9 H9O 109(3)
C15 O11 H11O 114(3)
C19 O12 H12O 108(4)

loop_
_geom_bond_atom_site_label_1
_geom_bond_atom_site_label_2
_geom_bond_distance
C1 O1 1.238(5)
C1 O2 1.325(4)
C1 C2 1.474(5)
C2 C7 1.394(6)
C2 C3 1.398(5)
C3 C4 1.380(5)
C3 H3 0.9500
C4 C5 1.388(5)
C4 H4 0.9500
C5 O3 1.361(5)
C5 C6 1.391(5)
C6 C7 1.379(5)
C6 H6 0.9500
C7 H7 0.9500
C8 O4 1.235(5)
C8 O5 1.320(5)
C8 C9 1.473(5)
C9 C10 1.391(5)
C9 C14 1.401(5)
C10 C11 1.389(6)
C10 H10 0.9500
C11 C12 1.388(5)
C11 H11 0.9500
C12 O6 1.364(5)
C12 C13 1.387(5)
C13 C14 1.382(5)
C13 H13 0.9500
C14 H14 0.9500
C15 O10 1.237(5)
C15 O11 1.314(5)
C15 C16 1.475(5)
C16 C21 1.385(5)
C16 C17 1.398(6)
C17 C18 1.377(5)
C17 H17 0.9500
C18 C19 1.401(5)
C18 H18 0.9500
C19 O12 1.348(5)
C19 C20 1.400(5)
C20 C21 1.380(5)
C20 H20 0.9500
C21 H21 0.9500
C22 O7 1.236(5)
C22 O8 1.306(5)
C22 C23 1.482(5)
C23 C24 1.380(5)
C23 C28 1.408(5)
C24 C25 1.376(5)
C24 H24 0.9500
C25 C26 1.394(5)
C25 H25 0.9500
C26 O9 1.354(4)
C26 C27 1.398(5)
C27 C28 1.371(6)
C27 H27 0.9500
C28 H28 0.9500
C29 O15 1.239(4)
C29 N2 1.375(5)
C29 C30 1.483(6)
C30 C31 1.519(6)
C30 H30A 1.07(4)
C30 H30B 0.94(5)
C31 C32 1.510(6)
C31 H31A 0.98(4)
C31 H31B 1.05(5)
C32 C33 1.490(6)
C32 H32A 0.94(5)
C32 H32B 0.98(4)
C33 O16 1.225(5)
C33 N2 1.392(5)
C34 O14 1.224(5)
C34 N1 1.374(5)
C34 C35 1.498(6)
C35 C36 1.528(6)
C35 H35A 1.00(5)
C35 H35B 1.09(6)
C36 C37 1.523(6)
C36 H36A 1.02(5)
C36 H36B 1.04(4)
C37 C38 1.500(6)
C37 H37A 1.05(5)
C37 H37B 1.04(5)
C38 O13 1.238(5)
C38 N1 1.365(5)
N1 H1N 0.87(5)
N2 H2N 0.94(6)
O2 H2O 1.02(6)
O3 H3O 0.94(5)
O5 H5O 0.91(5)
O6 H6O 0.94(4)
O8 H8O 0.86(5)
O9 H9O 0.84(5)
O11 H11O 0.96(6)
O12 H12O 0.78(5)

loop_
_geom_torsion_atom_site_label_1
_geom_torsion_atom_site_label_2
_geom_torsion_atom_site_label_3
_geom_torsion_atom_site_label_4
_geom_torsion
O1 C1 C2 C7 2.9(6)
O2 C1 C2 C7 -177.7(4)
O1 C1 C2 C3 -177.7(4)
O2 C1 C2 C3 1.7(6)
C7 C2 C3 C4 -0.6(6)
C1 C2 C3 C4 -180.0(4)
C2 C3 C4 C5 0.2(6)
C3 C4 C5 O3 -179.0(4)
C3 C4 C5 C6 0.4(6)
O3 C5 C6 C7 178.9(4)
C4 C5 C6 C7 -0.5(6)
C5 C6 C7 C2 0.1(6)
C3 C2 C7 C6 0.4(6)
C1 C2 C7 C6 179.9(4)
O4 C8 C9 C10 179.4(4)
O5 C8 C9 C10 -0.7(6)
O4 C8 C9 C14 -0.2(6)
O5 C8 C9 C14 179.7(4)
C14 C9 C10 C11 1.8(6)
C8 C9 C10 C11 -177.8(4)
C9 C10 C11 C12 0.4(6)
C10 C11 C12 O6 178.5(4)
C10 C11 C12 C13 -2.1(6)
O6 C12 C13 C14 -179.0(4)
C11 C12 C13 C14 1.6(6)
C12 C13 C14 C9 0.6(6)
C10 C9 C14 C13 -2.3(6)
C8 C9 C14 C13 177.3(4)
O10 C15 C16 C21 -2.0(6)
O11 C15 C16 C21 178.1(4)
O10 C15 C16 C17 178.8(4)
O11 C15 C16 C17 -1.0(6)
C21 C16 C17 C18 1.0(6)
C15 C16 C17 C18 -179.8(4)
C16 C17 C18 C19 -1.2(6)
C17 C18 C19 O12 179.9(4)
C17 C18 C19 C20 0.2(6)
O12 C19 C20 C21 -178.7(4)
C18 C19 C20 C21 1.0(6)
C19 C20 C21 C16 -1.2(6)
C17 C16 C21 C20 0.2(6)
C15 C16 C21 C20 -179.0(4)
O7 C22 C23 C24 178.1(4)
O8 C22 C23 C24 -1.6(6)
O7 C22 C23 C28 -4.7(6)
O8 C22 C23 C28 175.7(4)
C28 C23 C24 C25 -1.6(6)
C22 C23 C24 C25 175.6(4)
C23 C24 C25 C26 1.0(6)
C24 C25 C26 O9 -178.8(4)
C24 C25 C26 C27 0.8(6)
O9 C26 C27 C28 177.7(4)
C25 C26 C27 C28 -1.8(6)
C26 C27 C28 C23 1.2(6)
C24 C23 C28 C27 0.5(6)
C22 C23 C28 C27 -176.8(4)
O15 C29 C30 C31 150.0(4)
N2 C29 C30 C31 -31.1(5)
C29 C30 C31 C32 53.5(5)
C30 C31 C32 C33 -50.9(5)
C31 C32 C33 O16 -155.8(4)
C31 C32 C33 N2 24.7(5)
O14 C34 C35 C36 155.0(4)
N1 C34 C35 C36 -27.2(6)
C34 C35 C36 C37 52.5(5)
C35 C36 C37 C38 -52.6(5)
C36 C37 C38 O13 -151.8(4)
C36 C37 C38 N1 28.2(5)
O13 C38 N1 C34 178.6(4)
C37 C38 N1 C34 -1.5(6)
O14 C34 N1 C38 178.8(4)
C35 C34 N1 C38 0.9(6)
O15 C29 N2 C33 -177.1(4)
C30 C29 N2 C33 4.0(6)
O16 C33 N2 C29 -179.8(4)
C32 C33 N2 C29 -0.3(6)
